data_2101602
loop_
_publ_author_name
'Connick, W. B.'
'Henling, L. M.'
'Marsh, R. E.'

_publ_section_title
;
 A revision of the structure of
 (bipyridyl-<i>N</i>,<i>N</i>')-dicyanoplatinum(II)
;
_journal_issue 5
_journal_name_full 'Acta Crystallographica Section B'
_journal_page_first 817
_journal_page_last 822
_journal_paper_doi 10.1107/S0108768196002674
_journal_volume 52
_journal_year 1996
_chemical_formula_sum 'C12 H8 N4 Pt'
_chemical_formula_weight 403.30
_space_group_IT_number 63
_symmetry_cell_setting orthorhombic
_symmetry_space_group_name_Hall '-C 2c 2'
_symmetry_space_group_name_H-M 'C m c m'
_atom_type_scat_source 'Cromer (1974) and Cromer & Waber (1974)'
_cell_angle_alpha 90.0
_cell_angle_beta 90.0
_cell_angle_gamma 90.0
_cell_formula_units_Z 4
_cell_length_a 18.142(5)
_cell_length_b 9.361(2)
_cell_length_c 6.6590(10)
_cell_measurement_reflns_used 25
_cell_measurement_temperature 295
_cell_measurement_theta_max 13
_cell_measurement_theta_min 11
_cell_volume 1130.9(4)
_computing_molecular_graphics 'ORTEPII (Johnson, 1976)'
_computing_structure_refinement ' CRYM Crystallographic Computing System (Duchamp, 1964)'
_computing_structure_solution 'CRYM Crystallographic Computing System (Duchamp, 1964)'
_diffrn_measurement_device 'Enraf-Nonius CAD-4'
_diffrn_measurement_method \w
_diffrn_radiation_type MoK\a
_diffrn_radiation_wavelength 0.71073
_diffrn_reflns_av_R_equivalents 0.031
_diffrn_reflns_limit_h_max 25
_diffrn_reflns_limit_h_min 0
_diffrn_reflns_limit_k_max 13
_diffrn_reflns_limit_k_min -13
_diffrn_reflns_limit_l_max 9
_diffrn_reflns_limit_l_min 0
_diffrn_reflns_number 2721
_diffrn_reflns_theta_max 35
_diffrn_standards_decay_% 'within counting statistics'
_diffrn_standards_interval_time 60
_diffrn_standards_number 2
_exptl_absorpt_coefficient_mu 12.4
_exptl_absorpt_correction_T_max 1.00
_exptl_absorpt_correction_T_min 0.59
_exptl_absorpt_correction_type '\y scan'
_exptl_crystal_colour red-orange
_exptl_crystal_density_diffrn 2.369
_exptl_crystal_description 'rectangular needle'
_exptl_crystal_size_max 0.40
_exptl_crystal_size_mid 0.12
_exptl_crystal_size_min 0.04
_refine_diff_density_max 2.9
_refine_diff_density_min -2.9
_refine_ls_extinction_coef 0.18(2)E-6
_refine_ls_extinction_method 'secondary (Larson, 1967)'
_refine_ls_goodness_of_fit_obs 1.56
_refine_ls_hydrogen_treatment calc
_refine_ls_number_parameters 54
_refine_ls_number_reflns 1363
_refine_ls_R_factor_obs 0.0453
_refine_ls_shift/esd_max <0.01
_refine_ls_structure_factor_coef Fsqd
_refine_ls_weighting_details 'w = 1/\s^2^(F~o~^2^)'
_refine_ls_weighting_scheme calc
_refine_ls_wR_factor_obs 0.072
_reflns_number_observed 1096
_reflns_number_total 1364
_reflns_observed_criterion F~o~^2^>3\s(F~o~^2^)
_cod_data_source_file bk0031.cif
_cod_data_source_block bk0031a
_cod_depositor_comments
;
The following automatic conversions were performed:

'_refine_ls_weighting_scheme' value 'w = 1/\s^2^(F~o~^2^)' was
changed to 'calc'. New tag '_refine_ls_weighting_details' was
created. The value of the new tag was set to 'w = 1/\s^2^(F~o~^2^)'.

Automatic conversion script
Id: cif_fix_values 3143 2015-03-26 13:38:13Z robertas 
;
_cod_original_formula_sum 'C12 H8 N4 Pt1'
_cod_database_code 2101602

loop_
_symmetry_equiv_pos_as_xyz
x,y,z
x,y,1/2-z
x,-y,1/2+z
-x,y,z
-x,-y,-z
-x,-y,1/2+z
-x,y,1/2-z
x,-y,-z
1/2+x,1/2+y,z
1/2+x,1/2+y,1/2-z
1/2+x,1/2-y,1/2+z
1/2-x,1/2+y,z
1/2-x,1/2-y,-z
1/2-x,1/2-y,1/2+z
1/2-x,1/2+y,1/2-z
1/2+x,1/2-y,-z

loop_
_atom_site_label
_atom_site_fract_x
_atom_site_fract_y
_atom_site_fract_z
_atom_site_U_iso_or_equiv
Pt .0 .0178(3) .2500 .02740(10)
N1 .0728(3) -.1511(5) .2500 .0337(12)
N2 .1209(4) .2518(7) .2500 .0526(17)
C1 .1469(4) -.1405(7) .2500 .0442(17)
C2 .1916(4) -.2605(9) .2500 .054(2)
C3 .1590(5) -.3930(9) .2500 .058(2)
C4 .0835(5) -.4032(7) .2500 .0507(18)
C5 .0399(4) -.2820(6) .2500 .0382(14)
C6 .0749(4) .1671(7) .2500 .0380(15)
H1 .1690 -.0485 .2500 ?
H2 .2437 -.2513 .2500 ?
H3 .1885 -.4768 .2500 ?
H4 .0609 -.4947 .2500 ?

loop_
_geom_angle_atom_site_label_1
_geom_angle_atom_site_label_2
_geom_angle_atom_site_label_3
_geom_angle
_geom_angle_publ_flag
N1 Pt C6 96.0(2) yes
Pt C6 N2 177.7(6) yes
Pt N1 C1 125.7(4) yes
Pt N1 C5 114.2(4) yes
C5 N1 C1 120.2(6) yes
C2 C1 N1 121.6(7) yes
H1 C1 N1 119.2 yes
H1 C1 C2 119.2 yes
C3 C2 C1 118.7(7) yes
H2 C2 C1 120.7 yes
H2 C2 C3 120.7 yes
C4 C3 C2 119.5(8) yes
H3 C3 C2 120.3 yes
H3 C3 C4 120.3 yes
C5 C4 C3 120.9(7) yes
H4 C4 C3 119.6 yes
H4 C4 C5 119.6 yes
C4 C5 N1 119.2(6) yes

loop_
_geom_bond_atom_site_label_1
_geom_bond_atom_site_label_2
_geom_bond_distance
_geom_bond_publ_flag
Pt N1 2.059(5) yes
Pt C6 1.949(7) yes
N1 C1 1.349(9) yes
N1 C5 1.363(8) yes
N2 C6 1.152(9) yes
C1 C2 1.385(11) yes
C1 H1 0.950 yes
C2 C3 1.374(12) yes
C2 H2 0.950 yes
C3 C4 1.373(11) yes
C3 H3 0.950 yes
C4 C5 1.383(10) yes
C4 H4 0.950 yes
